data_7242511
loop_
_publ_author_name
'Yang, Jingxiang'
'Hu, Chunhua T.'
'Reiter, Ethan'
'Kahr, Bart'

_publ_section_title
;
 Ambient l-lactic acid crystal polymorphism
;
_journal_issue 14
_journal_name_full CrystEngComm
_journal_page_first 2644
_journal_page_last 2647
_journal_paper_doi 10.1039/D1CE00285F
_journal_volume 23
_journal_year 2021
_chemical_absolute_configuration rm
_chemical_formula_sum 'C3 H6 O3'
_chemical_formula_weight 90.08
_chemical_properties_physical Hygroscopic
_space_group_crystal_system orthorhombic
_space_group_IT_number 19
_space_group_name_Hall 'P 2ac 2ab'
_space_group_name_H-M_alt 'P 21 21 21'
_atom_sites_solution_hydrogens mixed
_audit_creation_method SHELXL-2018/3
_audit_update_record
;
2019-10-30 deposited with the CCDC.	2021-03-23 downloaded from the CCDC.
;
_cell_angle_alpha 90
_cell_angle_beta 90
_cell_angle_gamma 90
_cell_formula_units_Z 4
_cell_length_a 5.759(3)
_cell_length_b 5.772(3)
_cell_length_c 12.492(7)
_cell_measurement_reflns_used 1724
_cell_measurement_temperature 100(2)
_cell_measurement_theta_max 26.17
_cell_measurement_theta_min 3.26
_cell_volume 415.2(4)
_computing_cell_refinement 'Bruker SAINT'
_computing_data_collection 'Bruker APEX2'
_computing_data_reduction 'Bruker SAINT'
_computing_structure_refinement 'SHELXL-2018/3 (Sheldrick, 2018)'
_computing_structure_solution 'SHELXT (Sheldrick 2015)'
_diffrn_ambient_temperature 100(2)
_diffrn_measured_fraction_theta_full 1.000
_diffrn_measured_fraction_theta_max 1.000
_diffrn_measurement_device_type 'Bruker APEX-II CCD'
_diffrn_measurement_method '\w scans'
_diffrn_radiation_monochromator graphite
_diffrn_radiation_source 'sealed tube'
_diffrn_radiation_type MoK\a
_diffrn_radiation_wavelength 0.71073
_diffrn_reflns_av_unetI/netI 0.0517
_diffrn_reflns_Laue_measured_fraction_full 1.000
_diffrn_reflns_Laue_measured_fraction_max 1.000
_diffrn_reflns_limit_h_max 0
_diffrn_reflns_limit_h_min -7
_diffrn_reflns_limit_k_max 7
_diffrn_reflns_limit_k_min 0
_diffrn_reflns_limit_l_max 15
_diffrn_reflns_limit_l_min 0
_diffrn_reflns_number 1247
_diffrn_reflns_point_group_measured_fraction_full 0.621
_diffrn_reflns_point_group_measured_fraction_max 0.620
_diffrn_reflns_theta_full 25.242
_diffrn_reflns_theta_max 26.403
_diffrn_reflns_theta_min 3.261
_exptl_absorpt_coefficient_mu 0.131
_exptl_absorpt_correction_T_max 0.862013
_exptl_absorpt_correction_T_min 0.660675
_exptl_absorpt_correction_type multi-scan
_exptl_absorpt_process_details SADABS
_exptl_crystal_colour colourless
_exptl_crystal_density_diffrn 1.441
_exptl_crystal_description needle
_exptl_crystal_F_000 192
_exptl_crystal_recrystallization_method 'From the Melt'
_exptl_crystal_size_max 0.540
_exptl_crystal_size_mid 0.080
_exptl_crystal_size_min 0.040
_refine_diff_density_max 0.239
_refine_diff_density_min -0.182
_refine_diff_density_rms 0.050
_refine_ls_abs_structure_details
;
No quotients, so Flack parameter determined by classical intensity fit
;
_refine_ls_abs_structure_Flack 0.4(16)
_refine_ls_extinction_method none
_refine_ls_goodness_of_fit_ref 1.063
_refine_ls_hydrogen_treatment mixed
_refine_ls_matrix_type full
_refine_ls_number_parameters 65
_refine_ls_number_reflns 1247
_refine_ls_number_restraints 2
_refine_ls_restrained_S_all 1.062
_refine_ls_R_factor_all 0.0614
_refine_ls_R_factor_gt 0.0493
_refine_ls_shift/su_max 0.000
_refine_ls_shift/su_mean 0.000
_refine_ls_structure_factor_coef Fsqd
_refine_ls_weighting_details 'w=1/[\s^2^(Fo^2^)+(0.0738P)^2^] where P=(Fo^2^+2Fc^2^)/3'
_refine_ls_weighting_scheme calc
_refine_ls_wR_factor_gt 0.1184
_refine_ls_wR_factor_ref 0.1226
_reflns_Friedel_coverage 0.000
_reflns_Friedel_fraction_full 0.000
_reflns_Friedel_fraction_max 0.000
_reflns_number_gt 1041
_reflns_number_total 1247
_reflns_threshold_expression 'I > 2\s(I)'
_cod_data_source_file d1ce00285f2.cif
_cod_data_source_block 18bek65h_100K_twin5
_cod_depositor_comments 'Adding full bibliography for 7242509--7242511.cif.'
_cod_original_cell_volume 415.3(4)
_cod_database_code 7242511
_shelx_shelxl_version_number 2018/3
_shelx_space_group_comment
;
The symmetry employed for this shelxl refinement is uniquely defined
by the following loop, which should always be used as a source of
symmetry information in preference to the above space-group names.
They are only intended as comments.
;
_shelx_estimated_absorpt_t_min 0.933
_shelx_estimated_absorpt_t_max 0.995

loop_
_space_group_symop_operation_xyz
'x, y, z'
'-x+1/2, -y, z+1/2'
'-x, y+1/2, -z+1/2'
'x+1/2, -y+1/2, -z'

loop_
_atom_site_label
_atom_site_type_symbol
_atom_site_fract_x
_atom_site_fract_y
_atom_site_fract_z
_atom_site_U_iso_or_equiv
_atom_site_adp_type
_atom_site_occupancy
_atom_site_site_symmetry_order
_atom_site_calc_flag
_atom_site_refinement_flags_posn
_atom_site_refinement_flags_adp
_atom_site_refinement_flags_occupancy
_atom_site_disorder_assembly
_atom_site_disorder_group
O1 O 0.5241(4) 0.7310(4) 0.42773(17) 0.0243(6) Uani 1 1 d . . . . .
O2 O 0.3797(4) 0.4588(5) 0.31826(19) 0.0229(6) Uani 1 1 d D . . . .
H2O H 0.251(5) 0.514(8) 0.338(4) 0.042(13) Uiso 1 1 d D . . . .
O3 O 0.9648(4) 0.6312(4) 0.36031(19) 0.0220(6) Uani 1 1 d D . . . .
H3O H 0.952(8) 0.676(7) 0.4242(15) 0.027(11) Uiso 1 1 d D . . . .
C1 C 0.5497(6) 0.5708(6) 0.3663(3) 0.0196(8) Uani 1 1 d . . . . .
C2 C 0.7848(6) 0.4679(6) 0.3387(3) 0.0193(8) Uani 1 1 d . . . . .
H2 H 0.786791 0.432167 0.260355 0.023 Uiso 1 1 calc R U . . .
C3 C 0.8207(7) 0.2419(7) 0.4000(3) 0.0247(8) Uani 1 1 d . . . . .
H3A H 0.694751 0.133951 0.382823 0.037 Uiso 1 1 calc R U . . .
H3B H 0.820732 0.273558 0.477041 0.037 Uiso 1 1 calc R U . . .
H3C H 0.969772 0.173074 0.379394 0.037 Uiso 1 1 calc R U . . .

loop_
_atom_site_aniso_label
_atom_site_aniso_U_11
_atom_site_aniso_U_22
_atom_site_aniso_U_33
_atom_site_aniso_U_23
_atom_site_aniso_U_13
_atom_site_aniso_U_12
O1 0.0207(14) 0.0230(12) 0.0293(13) -0.0041(10) 0.0023(11) 0.0000(12)
O2 0.0120(12) 0.0244(14) 0.0323(13) -0.0042(11) -0.0006(10) -0.0010(11)
O3 0.0165(13) 0.0229(12) 0.0267(14) -0.0023(10) 0.0006(11) -0.0024(11)
C1 0.0193(18) 0.0179(16) 0.0215(16) 0.0041(13) 0.0006(14) 0.0004(14)
C2 0.0152(16) 0.0197(18) 0.0231(17) -0.0016(13) 0.0013(13) -0.0017(16)
C3 0.0216(19) 0.0203(16) 0.0321(17) 0.0013(16) -0.0006(14) 0.0017(17)

loop_
_atom_type_symbol
_atom_type_description
_atom_type_scat_dispersion_real
_atom_type_scat_dispersion_imag
_atom_type_scat_source
C C 0.0033 0.0016 'International Tables Vol C Tables 4.2.6.8 and 6.1.1.4'
H H 0.0000 0.0000 'International Tables Vol C Tables 4.2.6.8 and 6.1.1.4'
O O 0.0106 0.0060 'International Tables Vol C Tables 4.2.6.8 and 6.1.1.4'

loop_
_geom_angle_atom_site_label_1
_geom_angle_atom_site_label_2
_geom_angle_atom_site_label_3
_geom_angle
_geom_angle_site_symmetry_1
_geom_angle_site_symmetry_3
_geom_angle_publ_flag
C1 O2 H2O 109(3) . . ?
C2 O3 H3O 109(3) . . ?
O1 C1 O2 125.0(3) . . ?
O1 C1 C2 123.5(3) . . ?
O2 C1 C2 111.5(3) . . ?
O3 C2 C1 110.2(3) . . ?
O3 C2 C3 111.8(3) . . ?
C1 C2 C3 109.9(3) . . ?
O3 C2 H2 108.3 . . ?
C1 C2 H2 108.3 . . ?
C3 C2 H2 108.3 . . ?
C2 C3 H3A 109.5 . . ?
C2 C3 H3B 109.5 . . ?
H3A C3 H3B 109.5 . . ?
C2 C3 H3C 109.5 . . ?
H3A C3 H3C 109.5 . . ?
H3B C3 H3C 109.5 . . ?

loop_
_geom_bond_atom_site_label_1
_geom_bond_atom_site_label_2
_geom_bond_distance
_geom_bond_site_symmetry_2
_geom_bond_publ_flag
O1 C1 1.210(4) . ?
O2 C1 1.318(4) . ?
O2 H2O 0.846(16) . ?
O3 C2 1.427(4) . ?
O3 H3O 0.843(15) . ?
C1 C2 1.519(5) . ?
C2 C3 1.527(5) . ?
C2 H2 1.0000 . ?
C3 H3A 0.9800 . ?
C3 H3B 0.9800 . ?
C3 H3C 0.9800 . ?
